data_7700510
loop_
_publ_author_name
'Su, Yu-Chia'
'Tsai, Chen-Yen'
'Huang, Li-Shin'
'Lin, Chia-Her'
'Ko, Bao-Tsan'

_publ_section_title
;
 Synthesis and characterization of di-nuclear bis(benzotriazole
 iminophenolate) cobalt complexes: catalysis for the copolymerization of
 carbon dioxide with epoxides.
;
_journal_issue 32
_journal_name_full 'Dalton transactions (Cambridge, England : 2003)'
_journal_page_first 12239
_journal_page_last 12249
_journal_paper_doi 10.1039/c9dt02174d
_journal_volume 48
_journal_year 2019
_chemical_formula_sum 'C59 H54 Co2 F10 N8 O6'
_chemical_formula_weight 1278.96
_space_group_crystal_system triclinic
_space_group_IT_number 2
_space_group_name_Hall '-P 1'
_space_group_name_H-M_alt 'P -1'
_symmetry_space_group_name_Hall '-P 1'
_symmetry_space_group_name_H-M 'P -1'
_atom_sites_solution_hydrogens geom
_audit_creation_method SHELXL-2018/3
_audit_update_record
;
2019-07-10 deposited with the CCDC.    2019-07-11 downloaded from the CCDC.
;
_cell_angle_alpha 106.910(2)
_cell_angle_beta 108.275(2)
_cell_angle_gamma 104.721(2)
_cell_formula_units_Z 2
_cell_length_a 13.7628(7)
_cell_length_b 14.4760(7)
_cell_length_c 17.2399(8)
_cell_measurement_reflns_used 9852
_cell_measurement_temperature 150(2)
_cell_measurement_theta_max 33.38
_cell_measurement_theta_min 2.98
_cell_volume 2886.3(3)
_computing_cell_refinement 'Bruker SAINT'
_computing_data_collection 'Bruker APEX2'
_computing_data_reduction 'Bruker SAINT'
_computing_molecular_graphics 'Bruker SHELXTL'
_computing_publication_material 'Bruker SHELXTL'
_computing_structure_refinement 'SHELXL-2014 (Sheldrick 2014)'
_computing_structure_solution 'SHELXS-97 (Sheldrick 2008)'
_diffrn_ambient_temperature 150(2)
_diffrn_detector_area_resol_mean 8.3333
_diffrn_measured_fraction_theta_full 0.998
_diffrn_measured_fraction_theta_max 0.998
_diffrn_measurement_device_type 'Bruker APEX-II CCD'
_diffrn_measurement_method '\f and \w scans'
_diffrn_radiation_type MoK\a
_diffrn_radiation_wavelength 0.71076
_diffrn_reflns_av_R_equivalents 0.0303
_diffrn_reflns_av_unetI/netI 0.0162
_diffrn_reflns_Laue_measured_fraction_full 0.998
_diffrn_reflns_Laue_measured_fraction_max 0.998
_diffrn_reflns_limit_h_max 16
_diffrn_reflns_limit_h_min -16
_diffrn_reflns_limit_k_max 17
_diffrn_reflns_limit_k_min -17
_diffrn_reflns_limit_l_max 21
_diffrn_reflns_limit_l_min -21
_diffrn_reflns_number 93421
_diffrn_reflns_point_group_measured_fraction_full 0.998
_diffrn_reflns_point_group_measured_fraction_max 0.998
_diffrn_reflns_theta_full 25.243
_diffrn_reflns_theta_max 26.000
_diffrn_reflns_theta_min 2.911
_exptl_absorpt_coefficient_mu 0.665
_exptl_absorpt_correction_T_max 0.9868
_exptl_absorpt_correction_T_min 0.8780
_exptl_absorpt_correction_type multi-scan
_exptl_absorpt_process_details
;
 SADABS 2016/2: Krause, L., Herbst-Irmer, R., Sheldrick G.M. & Stalke D.,
 J. Appl. Cryst. 48 (2015) 3-10
;
_exptl_crystal_colour red
_exptl_crystal_density_diffrn 1.504
_exptl_crystal_density_method 'not measured'
_exptl_crystal_description cubic
_exptl_crystal_F_000 1312
_exptl_crystal_size_max 0.2
_exptl_crystal_size_mid 0.2
_exptl_crystal_size_min 0.2
_refine_diff_density_max 1.652
_refine_diff_density_min -1.165
_refine_diff_density_rms 0.089
_refine_ls_extinction_method none
_refine_ls_goodness_of_fit_ref 1.205
_refine_ls_hydrogen_treatment constr
_refine_ls_matrix_type full
_refine_ls_number_parameters 756
_refine_ls_number_reflns 11329
_refine_ls_number_restraints 1763
_refine_ls_restrained_S_all 1.421
_refine_ls_R_factor_all 0.0607
_refine_ls_R_factor_gt 0.0524
_refine_ls_shift/su_max 0.007
_refine_ls_shift/su_mean 0.000
_refine_ls_structure_factor_coef Fsqd
_refine_ls_weighting_details 'w=1/[\s^2^(Fo^2^)+(0.0688P)^2^+4.0650P] where P=(Fo^2^+2Fc^2^)/3'
_refine_ls_weighting_scheme calc
_refine_ls_wR_factor_gt 0.1408
_refine_ls_wR_factor_ref 0.1480
_reflns_Friedel_coverage 0.000
_reflns_number_gt 9872
_reflns_number_total 11329
_reflns_threshold_expression 'I > 2\s(I)'
_cod_data_source_file c9dt02174d2.cif
_cod_data_source_block su36
_cod_depositor_comments 'Adding full bibliography for 7700505--7700510.cif.'
_cod_original_cell_volume 2886.2(2)
_cod_database_code 7700510
_shelx_shelxl_version_number 2018/3
_shelx_space_group_comment
;
The symmetry employed for this shelxl refinement is uniquely defined
by the following loop, which should always be used as a source of
symmetry information in preference to the above space-group names.
They are only intended as comments.
;

loop_
_space_group_symop_operation_xyz
'x, y, z'
'-x, -y, -z'

loop_
_atom_site_label
_atom_site_type_symbol
_atom_site_fract_x
_atom_site_fract_y
_atom_site_fract_z
_atom_site_U_iso_or_equiv
_atom_site_adp_type
_atom_site_occupancy
_atom_site_site_symmetry_order
_atom_site_calc_flag
_atom_site_refinement_flags_posn
_atom_site_refinement_flags_adp
_atom_site_refinement_flags_occupancy
_atom_site_disorder_assembly
_atom_site_disorder_group
Co1 Co 0.42263(3) 0.64816(3) 0.11944(2) 0.01809(10) Uani 1 1 d . . . . .
Co2 Co 0.57033(3) 0.76207(3) 0.30217(2) 0.01659(10) Uani 1 1 d . . . . .
F1 F 0.6721(3) 0.4961(3) 0.3212(2) 0.0853(10) Uani 1 1 d . . . . .
F2 F 0.6705(5) 0.3221(3) 0.3473(3) 0.140(2) Uani 1 1 d . . . . .
F3 F 0.4817(4) 0.1647(3) 0.2913(3) 0.1172(12) Uani 1 1 d . U . . .
F4 F 0.2841(4) 0.1810(3) 0.2095(3) 0.1265(14) Uani 1 1 d . U . . .
F5 F 0.2820(3) 0.35308(19) 0.1780(2) 0.0761(9) Uani 1 1 d . . . . .
F6 F 0.74515(16) 1.04336(16) 0.27620(17) 0.0534(6) Uani 1 1 d . . . . .
F7 F 0.7995(2) 1.21279(19) 0.2435(2) 0.0814(10) Uani 1 1 d . . . . .
F8 F 0.6444(3) 1.24832(19) 0.1258(2) 0.0739(8) Uani 1 1 d . . . . .
F9 F 0.4321(2) 1.1085(2) 0.04010(18) 0.0615(7) Uani 1 1 d . . . . .
F10 F 0.37545(16) 0.93578(16) 0.06898(15) 0.0443(5) Uani 1 1 d . . . . .
O1 O 0.40091(15) 0.71368(14) 0.23355(12) 0.0175(4) Uani 1 1 d . . . . .
O2 O 0.59054(15) 0.69446(14) 0.18752(12) 0.0183(4) Uani 1 1 d . . . . .
O3 O 0.42448(17) 0.51739(14) 0.15704(12) 0.0223(4) Uani 1 1 d . . . . .
O4 O 0.53595(16) 0.61218(15) 0.30434(12) 0.0217(4) Uani 1 1 d . . . . .
O5 O 0.45938(16) 0.80129(14) 0.12203(13) 0.0215(4) Uani 1 1 d . . . . .
O6 O 0.57824(16) 0.89066(14) 0.26784(12) 0.0212(4) Uani 1 1 d . . . . .
N1 N 0.74215(19) 0.80577(18) 0.36090(15) 0.0212(5) Uani 1 1 d . . . . .
N2 N 0.80903(19) 0.82842(18) 0.32056(16) 0.0214(5) Uani 1 1 d . . . . .
N3 N 0.9163(2) 0.8577(2) 0.36958(17) 0.0271(5) Uani 1 1 d . . . . .
N4 N 0.53825(18) 0.81901(17) 0.41328(14) 0.0187(4) Uani 1 1 d . . . . .
N5 N 0.44335(19) 0.77177(18) 0.41735(15) 0.0202(5) Uani 1 1 d . . . . .
N6 N 0.4317(2) 0.82054(19) 0.49033(15) 0.0247(5) Uani 1 1 d . . . . .
N7 N 0.4467(2) 0.60476(18) 0.00266(15) 0.0220(5) Uani 1 1 d . . . . .
N8 N 0.2520(2) 0.57714(18) 0.05713(15) 0.0228(5) Uani 1 1 d . . . . .
C1 C 0.6641(2) 0.7459(2) 0.16622(18) 0.0193(5) Uani 1 1 d . U . . .
C2 C 0.7711(2) 0.8165(2) 0.22946(19) 0.0221(5) Uani 1 1 d . U . . .
C3 C 0.8473(3) 0.8736(2) 0.2068(2) 0.0271(6) Uani 1 1 d . U . . .
H3 H 0.917245 0.922770 0.252313 0.033 Uiso 1 1 calc R U . . .
C4 C 0.8225(3) 0.8596(2) 0.1183(2) 0.0297(6) Uani 1 1 d D U . . .
C5 C 0.7201(3) 0.7857(2) 0.0545(2) 0.0277(6) Uani 1 1 d . U . . .
H5 H 0.703125 0.772021 -0.006501 0.033 Uiso 1 1 calc R U . . .
C6 C 0.6403(2) 0.7303(2) 0.07578(19) 0.0230(5) Uani 1 1 d . U . . .
C7 C 0.5374(3) 0.6538(2) 0.00086(19) 0.0237(5) Uani 1 1 d . U . . .
H7 H 0.537349 0.638287 -0.056611 0.028 Uiso 1 1 calc R U . . .
C8 C 0.3575(3) 0.5304(2) -0.08606(18) 0.0275(6) Uani 1 1 d . U . . .
H8A H 0.385437 0.480823 -0.116063 0.033 Uiso 1 1 calc R U . . .
H8B H 0.338012 0.569564 -0.123042 0.033 Uiso 1 1 calc R U . . .
C9 C 0.2540(3) 0.4692(2) -0.08106(19) 0.0288(6) Uani 1 1 d . U . . .
H9A H 0.273570 0.429126 -0.045014 0.035 Uiso 1 1 calc R U . . .
H9B H 0.200243 0.418417 -0.142068 0.035 Uiso 1 1 calc R U . . .
C10 C 0.1981(3) 0.5364(2) -0.04062(19) 0.0287(6) Uani 1 1 d . U . . .
H10A H 0.203574 0.595102 -0.059621 0.034 Uiso 1 1 calc R U . . .
H10B H 0.118738 0.493894 -0.062172 0.034 Uiso 1 1 calc R U . . .
C11 C 0.1942(2) 0.5487(2) 0.09765(19) 0.0248(6) Uani 1 1 d . U . . .
H11 H 0.118369 0.505481 0.061469 0.030 Uiso 1 1 calc R U . . .
C12 C 0.2320(2) 0.5754(2) 0.19319(19) 0.0224(5) Uani 1 1 d . U . . .
C13 C 0.3328(2) 0.6585(2) 0.25677(18) 0.0186(5) Uani 1 1 d . U . . .
C14 C 0.3541(2) 0.6794(2) 0.34722(18) 0.0199(5) Uani 1 1 d . U . . .
C15 C 0.2881(2) 0.6152(2) 0.3723(2) 0.0250(5) Uani 1 1 d . U . . .
H15 H 0.308273 0.630397 0.433928 0.030 Uiso 1 1 calc R U . . .
C16 C 0.1931(2) 0.5292(2) 0.3092(2) 0.0265(6) Uani 1 1 d . U . . .
C17 C 0.1649(2) 0.5138(2) 0.2206(2) 0.0261(6) Uani 1 1 d . U . . .
H17 H 0.097219 0.459252 0.176459 0.031 Uiso 1 1 calc R U . . .
C18 C 0.8126(2) 0.8199(2) 0.44225(19) 0.0235(5) Uani 1 1 d . U . . .
C19 C 0.7909(3) 0.8030(2) 0.5129(2) 0.0281(6) Uani 1 1 d . U . . .
H19 H 0.717704 0.778085 0.508566 0.034 Uiso 1 1 calc R U . . .
C20 C 0.8811(3) 0.8246(3) 0.5878(2) 0.0326(7) Uani 1 1 d . U . . .
H20 H 0.870209 0.815184 0.637138 0.039 Uiso 1 1 calc R U . . .
C21 C 0.9911(3) 0.8608(3) 0.5941(2) 0.0341(7) Uani 1 1 d . U . . .
H21 H 1.051076 0.874341 0.647475 0.041 Uiso 1 1 calc R U . . .
C22 C 1.0127(2) 0.8764(2) 0.5265(2) 0.0321(7) Uani 1 1 d . U . . .
H22 H 1.086191 0.901102 0.531563 0.039 Uiso 1 1 calc R U . . .
C23 C 0.9210(2) 0.8543(2) 0.4483(2) 0.0247(6) Uani 1 1 d . U . . .
C32 C 0.1240(3) 0.4567(2) 0.3384(2) 0.0313(6) Uani 1 1 d . U . . .
C33 C 0.0596(5) 0.3483(4) 0.2655(3) 0.0848(18) Uani 1 1 d . U . . .
H33A H 0.001829 0.350307 0.216043 0.127 Uiso 1 1 calc R U . . .
H33B H 0.025501 0.301647 0.289036 0.127 Uiso 1 1 calc R U . . .
H33C H 0.109680 0.322659 0.243974 0.127 Uiso 1 1 calc R U . . .
C34 C 0.1985(4) 0.4418(4) 0.4148(4) 0.0794(17) Uani 1 1 d . U . . .
H34A H 0.245207 0.408232 0.395405 0.119 Uiso 1 1 calc R U . . .
H34B H 0.153440 0.397662 0.434308 0.119 Uiso 1 1 calc R U . . .
H34C H 0.245397 0.509873 0.464528 0.119 Uiso 1 1 calc R U . . .
C37 C 0.0510(4) 0.6636(4) 0.3442(4) 0.0604(10) Uani 1 1 d . U . . .
H37A H -0.003742 0.693595 0.324874 0.091 Uiso 0.543(2) 1 calc R U P A 1
H37B H 0.115878 0.717324 0.397291 0.091 Uiso 0.543(2) 1 calc R U P A 1
H37C H 0.073422 0.637735 0.296110 0.091 Uiso 0.543(2) 1 calc R U P A 1
H37D H 0.127259 0.673337 0.352461 0.091 Uiso 0.457(2) 1 calc R U P A 2
H37E H 0.005754 0.647555 0.281768 0.091 Uiso 0.457(2) 1 calc R U P A 2
H37F H 0.050068 0.727705 0.383054 0.091 Uiso 0.457(2) 1 calc R U P A 2
C40 C 0.5923(2) 0.9070(2) 0.48994(18) 0.0227(5) Uani 1 1 d . U . . .
C41 C 0.6936(3) 0.9897(2) 0.5218(2) 0.0294(6) Uani 1 1 d . U . . .
H41 H 0.738579 0.990175 0.489795 0.035 Uiso 1 1 calc R U . . .
C42 C 0.7241(3) 1.0698(2) 0.6016(2) 0.0372(7) Uani 1 1 d . U . . .
H42 H 0.792535 1.126981 0.625814 0.045 Uiso 1 1 calc R U . . .
C43 C 0.6566(3) 1.0702(2) 0.6496(2) 0.0376(7) Uani 1 1 d . U . . .
H43 H 0.681180 1.128024 0.704372 0.045 Uiso 1 1 calc R U . . .
C44 C 0.5581(3) 0.9907(2) 0.61986(19) 0.0324(7) Uani 1 1 d . U . . .
H44 H 0.513635 0.991535 0.652316 0.039 Uiso 1 1 calc R U . . .
C45 C 0.5255(2) 0.9064(2) 0.53750(18) 0.0240(6) Uani 1 1 d . U . . .
C46 C 0.4792(2) 0.5293(2) 0.23486(19) 0.0230(5) Uani 1 1 d . U . . .
C47 C 0.4784(2) 0.42945(15) 0.24872(16) 0.0396(8) Uani 1 1 d G U . . .
C48 C 0.3788(2) 0.3473(2) 0.21893(18) 0.0595(10) Uani 1 1 d G U . . .
C49 C 0.3786(3) 0.25737(17) 0.2329(2) 0.0815(14) Uani 1 1 d G U . . .
C50 C 0.4779(3) 0.24963(18) 0.2766(2) 0.0771(13) Uani 1 1 d G U . . .
C51 C 0.5775(3) 0.3318(2) 0.30636(19) 0.0750(13) Uani 1 1 d G U . . .
C52 C 0.5778(2) 0.42171(19) 0.29243(18) 0.0601(10) Uani 1 1 d G U . . .
C53 C 0.5279(2) 0.8816(2) 0.18938(18) 0.0195(5) Uani 1 1 d . U . . .
C54 C 0.5581(2) 0.9816(2) 0.1743(2) 0.0238(5) Uani 1 1 d . U . . .
C55 C 0.4813(3) 1.0016(2) 0.1137(2) 0.0299(6) Uani 1 1 d . U . . .
C56 C 0.5095(3) 1.0909(3) 0.0979(3) 0.0386(7) Uani 1 1 d . U . . .
C57 C 0.6164(3) 1.1618(3) 0.1407(3) 0.0428(8) Uani 1 1 d . U . . .
C58 C 0.6947(3) 1.1441(3) 0.2008(3) 0.0451(8) Uani 1 1 d . U . . .
C59 C 0.6647(3) 1.0559(2) 0.2172(2) 0.0347(7) Uani 1 1 d . U . . .
C28 C 1.0410(3) 0.8208(3) 0.0893(3) 0.0431(8) Uani 1 1 d . U . . .
C29 C 1.0089(7) 0.7416(5) -0.0017(4) 0.110(2) Uani 1 1 d . U . . .
H29A H 1.055777 0.700718 0.002221 0.165 Uiso 1 1 calc R U . . .
H29B H 1.018652 0.777096 -0.040830 0.165 Uiso 1 1 calc R U . . .
H29C H 0.931250 0.694953 -0.026239 0.165 Uiso 1 1 calc R U . . .
C30 C 1.0171(3) 0.7649(3) 0.1474(3) 0.0518(9) Uani 1 1 d . U . . .
H30A H 0.937609 0.723648 0.121890 0.078 Uiso 1 1 calc R U . . .
H30B H 1.040389 0.816400 0.207790 0.078 Uiso 1 1 calc R U . . .
H30C H 1.057911 0.718564 0.149953 0.078 Uiso 1 1 calc R U . . .
C31 C 1.1639(4) 0.8831(5) 0.1272(3) 0.0712(14) Uani 1 1 d . U . . .
H31A H 1.203766 0.835937 0.128602 0.107 Uiso 1 1 calc R U . . .
H31B H 1.188758 0.934553 0.187989 0.107 Uiso 1 1 calc R U . . .
H31C H 1.178717 0.919242 0.089656 0.107 Uiso 1 1 calc R U . . .
C24 C 0.8976(6) 0.9243(6) 0.0881(5) 0.0321(4) Uani 0.543(2) 1 d D U P A 1
C25 C 0.8482(5) 0.8935(5) -0.0153(4) 0.0321(4) Uani 0.543(2) 1 d D U P A 1
H25A H 0.834346 0.819870 -0.046411 0.048 Uiso 0.543(2) 1 calc R U P A 1
H25B H 0.900938 0.936974 -0.029920 0.048 Uiso 0.543(2) 1 calc R U P A 1
H25C H 0.778642 0.904482 -0.034108 0.048 Uiso 0.543(2) 1 calc R U P A 1
C26 C 0.9053(5) 1.0345(4) 0.1300(4) 0.0321(4) Uani 0.543(2) 1 d D U P A 1
H26A H 0.834206 1.033168 0.131231 0.048 Uiso 0.543(2) 1 calc R U P A 1
H26B H 0.923281 1.073166 0.094929 0.048 Uiso 0.543(2) 1 calc R U P A 1
H26C H 0.963272 1.068863 0.191103 0.048 Uiso 0.543(2) 1 calc R U P A 1
C27 C 1.0130(5) 0.9223(5) 0.1208(4) 0.0321(4) Uani 0.543(2) 1 d D U P A 1
H27A H 1.041814 0.948836 0.186693 0.038 Uiso 0.543(2) 1 calc R U P A 1
H27B H 1.058747 0.975245 0.107690 0.038 Uiso 0.543(2) 1 calc R U P A 1
C24A C 0.9122(7) 0.9300(7) 0.1009(6) 0.0321(4) Uani 0.457(2) 1 d D U P A 2
C25A C 0.8526(6) 0.9828(5) 0.0474(5) 0.0321(4) Uani 0.457(2) 1 d D U P A 2
H25D H 0.791801 0.929328 -0.008545 0.048 Uiso 0.457(2) 1 calc R U P A 2
H25E H 0.905059 1.028480 0.034043 0.048 Uiso 0.457(2) 1 calc R U P A 2
H25F H 0.823109 1.024328 0.082543 0.048 Uiso 0.457(2) 1 calc R U P A 2
C26A C 1.0107(6) 1.0220(5) 0.1850(4) 0.0321(4) Uani 0.457(2) 1 d D U P A 2
H26D H 0.982031 1.066394 0.218595 0.048 Uiso 0.457(2) 1 calc R U P A 2
H26E H 1.059536 1.063360 0.166191 0.048 Uiso 0.457(2) 1 calc R U P A 2
H26F H 1.052392 0.993909 0.222967 0.048 Uiso 0.457(2) 1 calc R U P A 2
C27A C 0.9544(6) 0.8636(5) 0.0432(5) 0.0321(4) Uani 0.457(2) 1 d D U P A 2
H27C H 0.988200 0.905619 0.015440 0.038 Uiso 0.457(2) 1 calc R U P A 2
H27D H 0.889415 0.802931 -0.005762 0.038 Uiso 0.457(2) 1 calc R U P A 2
C35 C 0.0738(5) 0.5172(5) 0.3977(5) 0.0377(4) Uani 0.543(2) 1 d D U P A 1
H35A H 0.030255 0.465849 0.413530 0.045 Uiso 0.543(2) 1 calc R U P A 1
H35B H 0.137171 0.569139 0.454097 0.045 Uiso 0.543(2) 1 calc R U P A 1
C36 C 0.0011(9) 0.5748(10) 0.3661(8) 0.0377(4) Uani 0.543(2) 1 d D U P A 1
C38 C -0.0984(5) 0.5047(5) 0.2753(4) 0.0377(4) Uani 0.543(2) 1 d D U P A 1
H38A H -0.149746 0.540145 0.263262 0.057 Uiso 0.543(2) 1 calc R U P A 1
H38B H -0.136413 0.438572 0.276851 0.057 Uiso 0.543(2) 1 calc R U P A 1
H38C H -0.072195 0.490813 0.227976 0.057 Uiso 0.543(2) 1 calc R U P A 1
C39 C -0.0470(5) 0.6036(5) 0.4356(4) 0.0377(4) Uani 0.543(2) 1 d D U P A 1
H39A H 0.013630 0.648199 0.494628 0.057 Uiso 0.543(2) 1 calc R U P A 1
H39B H -0.090576 0.539796 0.437338 0.057 Uiso 0.543(2) 1 calc R U P A 1
H39C H -0.094553 0.641160 0.418793 0.057 Uiso 0.543(2) 1 calc R U P A 1
C35A C 0.0112(6) 0.4703(6) 0.3251(5) 0.0377(4) Uani 0.457(2) 1 d D U P A 2
H35C H -0.032998 0.443321 0.259951 0.045 Uiso 0.457(2) 1 calc R U P A 2
H35D H -0.027922 0.423065 0.346607 0.045 Uiso 0.457(2) 1 calc R U P A 2
C36A C 0.0059(10) 0.5768(12) 0.3671(9) 0.0377(4) Uani 0.457(2) 1 d D U P A 2
C38A C -0.1128(6) 0.5574(6) 0.3556(5) 0.0377(4) Uani 0.457(2) 1 d D U P A 2
H38D H -0.122987 0.623882 0.370689 0.057 Uiso 0.457(2) 1 calc R U P A 2
H38E H -0.128047 0.524880 0.395324 0.057 Uiso 0.457(2) 1 calc R U P A 2
H38F H -0.163681 0.510824 0.293575 0.057 Uiso 0.457(2) 1 calc R U P A 2
C39A C 0.0826(6) 0.6331(6) 0.4667(5) 0.0377(4) Uani 0.457(2) 1 d D U P A 2
H39D H 0.159736 0.650713 0.474803 0.057 Uiso 0.457(2) 1 calc R U P A 2
H39E H 0.066084 0.587489 0.497059 0.057 Uiso 0.457(2) 1 calc R U P A 2
H39F H 0.071115 0.697247 0.492218 0.057 Uiso 0.457(2) 1 calc R U P A 2

loop_
_atom_site_aniso_label
_atom_site_aniso_U_11
_atom_site_aniso_U_22
_atom_site_aniso_U_33
_atom_site_aniso_U_23
_atom_site_aniso_U_13
_atom_site_aniso_U_12
Co1 0.02282(19) 0.01580(18) 0.01645(18) 0.00627(14) 0.01042(14) 0.00606(14)
Co2 0.01757(18) 0.01708(18) 0.01735(18) 0.00696(14) 0.01020(14) 0.00635(14)
F1 0.0731(19) 0.090(2) 0.099(2) 0.0400(19) 0.0193(17) 0.0598(18)
F2 0.247(6) 0.139(3) 0.091(3) 0.065(3) 0.052(3) 0.163(4)
F3 0.204(2) 0.0626(14) 0.1054(18) 0.0585(14) 0.0581(15) 0.0625(14)
F4 0.164(2) 0.0636(16) 0.137(2) 0.0551(15) 0.0615(16) 0.0065(13)
F5 0.081(2) 0.0316(12) 0.100(2) 0.0197(13) 0.0452(18) -0.0046(12)
F6 0.0239(10) 0.0336(11) 0.0827(17) 0.0285(11) -0.0004(10) 0.0033(8)
F7 0.0406(13) 0.0371(13) 0.148(3) 0.0443(16) 0.0241(16) -0.0027(11)
F8 0.092(2) 0.0423(13) 0.121(2) 0.0598(16) 0.0580(19) 0.0287(14)
F9 0.0675(16) 0.0636(15) 0.0802(17) 0.0553(14) 0.0270(13) 0.0403(13)
F10 0.0273(10) 0.0446(12) 0.0590(13) 0.0307(10) 0.0076(9) 0.0125(9)
O1 0.0182(9) 0.0167(9) 0.0181(9) 0.0067(7) 0.0095(7) 0.0056(7)
O2 0.0231(9) 0.0171(9) 0.0215(9) 0.0100(7) 0.0146(8) 0.0090(7)
O3 0.0328(11) 0.0181(9) 0.0207(9) 0.0087(8) 0.0159(8) 0.0099(8)
O4 0.0271(10) 0.0216(9) 0.0223(9) 0.0109(8) 0.0145(8) 0.0107(8)
O5 0.0243(10) 0.0180(9) 0.0236(10) 0.0091(8) 0.0114(8) 0.0074(8)
O6 0.0231(9) 0.0190(9) 0.0227(9) 0.0083(8) 0.0114(8) 0.0077(8)
N1 0.0208(11) 0.0249(12) 0.0250(12) 0.0143(10) 0.0134(9) 0.0097(9)
N2 0.0197(11) 0.0212(11) 0.0288(12) 0.0126(10) 0.0141(10) 0.0084(9)
N3 0.0204(12) 0.0280(13) 0.0367(14) 0.0148(11) 0.0145(10) 0.0101(10)
N4 0.0184(11) 0.0176(11) 0.0188(11) 0.0055(9) 0.0093(9) 0.0050(9)
N5 0.0222(11) 0.0216(11) 0.0175(11) 0.0051(9) 0.0123(9) 0.0075(9)
N6 0.0315(13) 0.0285(13) 0.0203(11) 0.0091(10) 0.0163(10) 0.0150(11)
N7 0.0337(13) 0.0176(11) 0.0183(11) 0.0082(9) 0.0131(10) 0.0115(10)
N8 0.0261(12) 0.0205(11) 0.0196(11) 0.0071(9) 0.0081(10) 0.0086(10)
C1 0.0276(13) 0.0183(12) 0.0277(13) 0.0139(10) 0.0211(11) 0.0155(10)
C2 0.0272(13) 0.0222(12) 0.0290(13) 0.0150(10) 0.0192(11) 0.0133(10)
C3 0.0303(13) 0.0255(13) 0.0388(14) 0.0187(11) 0.0236(11) 0.0130(11)
C4 0.0377(14) 0.0291(13) 0.0413(14) 0.0217(11) 0.0302(12) 0.0160(11)
C5 0.0395(14) 0.0288(13) 0.0330(13) 0.0198(11) 0.0265(12) 0.0179(11)
C6 0.0332(14) 0.0230(12) 0.0277(13) 0.0155(10) 0.0215(11) 0.0165(11)
C7 0.0396(15) 0.0223(12) 0.0220(12) 0.0131(10) 0.0201(11) 0.0175(11)
C8 0.0410(16) 0.0230(13) 0.0174(12) 0.0063(11) 0.0127(12) 0.0119(12)
C9 0.0372(16) 0.0215(13) 0.0215(13) 0.0053(11) 0.0083(12) 0.0103(12)
C10 0.0331(15) 0.0291(14) 0.0199(13) 0.0085(11) 0.0073(11) 0.0120(12)
C11 0.0219(13) 0.0213(13) 0.0263(13) 0.0070(10) 0.0082(11) 0.0058(10)
C12 0.0219(12) 0.0218(12) 0.0242(13) 0.0086(10) 0.0114(10) 0.0079(10)
C13 0.0195(12) 0.0182(12) 0.0236(12) 0.0088(10) 0.0136(10) 0.0091(10)
C14 0.0200(12) 0.0203(12) 0.0229(12) 0.0084(10) 0.0128(10) 0.0085(10)
C15 0.0262(13) 0.0285(13) 0.0290(13) 0.0146(11) 0.0181(11) 0.0121(11)
C16 0.0266(12) 0.0264(13) 0.0342(13) 0.0150(11) 0.0198(11) 0.0097(10)
C17 0.0218(12) 0.0238(13) 0.0339(14) 0.0110(11) 0.0151(11) 0.0070(10)
C18 0.0238(13) 0.0215(12) 0.0295(13) 0.0138(10) 0.0117(11) 0.0106(10)
C19 0.0274(14) 0.0309(14) 0.0307(14) 0.0176(12) 0.0132(11) 0.0110(11)
C20 0.0343(15) 0.0340(15) 0.0332(15) 0.0205(13) 0.0113(12) 0.0142(13)
C21 0.0280(15) 0.0331(15) 0.0338(15) 0.0142(13) 0.0032(12) 0.0118(12)
C22 0.0212(13) 0.0312(15) 0.0410(16) 0.0151(13) 0.0091(12) 0.0096(12)
C23 0.0227(13) 0.0216(13) 0.0327(14) 0.0127(11) 0.0118(11) 0.0105(10)
C32 0.0331(14) 0.0297(14) 0.0420(15) 0.0205(12) 0.0234(12) 0.0120(12)
C33 0.100(3) 0.051(2) 0.056(2) 0.015(2) 0.031(2) -0.034(2)
C34 0.070(3) 0.059(3) 0.076(3) 0.052(2) -0.001(2) -0.014(2)
C37 0.0541(19) 0.0511(19) 0.097(2) 0.0413(18) 0.0427(18) 0.0252(16)
C40 0.0295(13) 0.0191(12) 0.0195(12) 0.0076(10) 0.0093(10) 0.0107(10)
C41 0.0314(14) 0.0214(13) 0.0276(14) 0.0083(11) 0.0077(11) 0.0058(11)
C42 0.0437(17) 0.0207(14) 0.0289(15) 0.0062(12) 0.0029(13) 0.0038(13)
C43 0.0574(19) 0.0228(14) 0.0192(13) 0.0026(11) 0.0052(13) 0.0150(14)
C44 0.0527(18) 0.0288(14) 0.0182(13) 0.0082(11) 0.0143(12) 0.0214(13)
C45 0.0355(14) 0.0232(13) 0.0176(12) 0.0092(10) 0.0118(11) 0.0156(11)
C46 0.0346(14) 0.0222(13) 0.0285(13) 0.0146(11) 0.0238(11) 0.0174(11)
C47 0.087(2) 0.0290(15) 0.0324(15) 0.0216(12) 0.0421(16) 0.0356(15)
C48 0.114(3) 0.0289(17) 0.051(2) 0.0211(15) 0.050(2) 0.0263(19)
C49 0.151(4) 0.0303(18) 0.066(2) 0.0258(17) 0.056(2) 0.019(2)
C50 0.158(4) 0.044(2) 0.053(2) 0.0307(17) 0.049(2) 0.056(2)
C51 0.144(3) 0.059(2) 0.049(2) 0.0309(18) 0.039(2) 0.071(2)
C52 0.117(3) 0.051(2) 0.0433(18) 0.0279(16) 0.0394(19) 0.061(2)
C53 0.0213(12) 0.0198(12) 0.0264(13) 0.0118(10) 0.0151(10) 0.0122(10)
C54 0.0264(13) 0.0202(12) 0.0338(14) 0.0137(11) 0.0181(11) 0.0125(11)
C55 0.0303(14) 0.0288(14) 0.0409(16) 0.0192(12) 0.0198(12) 0.0150(12)
C56 0.0463(18) 0.0353(16) 0.0516(18) 0.0284(14) 0.0237(15) 0.0253(14)
C57 0.0507(19) 0.0257(15) 0.067(2) 0.0286(15) 0.0320(16) 0.0164(14)
C58 0.0359(17) 0.0251(15) 0.072(2) 0.0215(15) 0.0221(16) 0.0057(13)
C59 0.0288(15) 0.0241(14) 0.0526(18) 0.0184(13) 0.0150(13) 0.0116(12)
C28 0.0313(16) 0.0360(16) 0.060(2) 0.0223(15) 0.0166(15) 0.0098(13)
C29 0.138(5) 0.063(3) 0.057(3) 0.023(2) -0.006(3) -0.013(3)
C30 0.045(2) 0.046(2) 0.076(3) 0.0323(19) 0.0303(19) 0.0200(17)
C31 0.037(2) 0.102(3) 0.053(2) 0.026(2) 0.0179(18) 0.000(2)
C24 0.0367(10) 0.0316(9) 0.0361(9) 0.0200(8) 0.0228(8) 0.0087(8)
C25 0.0367(10) 0.0316(9) 0.0361(9) 0.0200(8) 0.0228(8) 0.0087(8)
C26 0.0367(10) 0.0316(9) 0.0361(9) 0.0200(8) 0.0228(8) 0.0087(8)
C27 0.0367(10) 0.0316(9) 0.0361(9) 0.0200(8) 0.0228(8) 0.0087(8)
C24A 0.0367(10) 0.0316(9) 0.0361(9) 0.0200(8) 0.0228(8) 0.0087(8)
C25A 0.0367(10) 0.0316(9) 0.0361(9) 0.0200(8) 0.0228(8) 0.0087(8)
C26A 0.0367(10) 0.0316(9) 0.0361(9) 0.0200(8) 0.0228(8) 0.0087(8)
C27A 0.0367(10) 0.0316(9) 0.0361(9) 0.0200(8) 0.0228(8) 0.0087(8)
C35 0.0379(10) 0.0414(10) 0.0450(10) 0.0233(8) 0.0242(8) 0.0168(8)
C36 0.0379(10) 0.0414(10) 0.0450(10) 0.0233(8) 0.0242(8) 0.0168(8)
C38 0.0379(10) 0.0414(10) 0.0450(10) 0.0233(8) 0.0242(8) 0.0168(8)
C39 0.0379(10) 0.0414(10) 0.0450(10) 0.0233(8) 0.0242(8) 0.0168(8)
C35A 0.0379(10) 0.0414(10) 0.0450(10) 0.0233(8) 0.0242(8) 0.0168(8)
C36A 0.0379(10) 0.0414(10) 0.0450(10) 0.0233(8) 0.0242(8) 0.0168(8)
C38A 0.0379(10) 0.0414(10) 0.0450(10) 0.0233(8) 0.0242(8) 0.0168(8)
C39A 0.0379(10) 0.0414(10) 0.0450(10) 0.0233(8) 0.0242(8) 0.0168(8)

loop_
_atom_type_symbol
_atom_type_description
_atom_type_scat_dispersion_real
_atom_type_scat_dispersion_imag
_atom_type_scat_source
C C 0.0033 0.0016 'International Tables Vol C Tables 4.2.6.8 and 6.1.1.4'
H H 0.0000 0.0000 'International Tables Vol C Tables 4.2.6.8 and 6.1.1.4'
N N 0.0061 0.0033 'International Tables Vol C Tables 4.2.6.8 and 6.1.1.4'
O O 0.0106 0.0060 'International Tables Vol C Tables 4.2.6.8 and 6.1.1.4'
F F 0.0171 0.0103 'International Tables Vol C Tables 4.2.6.8 and 6.1.1.4'
Co Co 0.3494 0.9721 'International Tables Vol C Tables 4.2.6.8 and 6.1.1.4'

loop_
_geom_angle_atom_site_label_1
_geom_angle_atom_site_label_2
_geom_angle_atom_site_label_3
_geom_angle
O2 Co1 N8 169.02(8)
O2 Co1 O1 93.70(7)
N8 Co1 O1 85.51(8)
O2 Co1 N7 86.81(8)
N8 Co1 N7 95.71(9)
O1 Co1 N7 170.86(8)
O2 Co1 O5 85.61(7)
N8 Co1 O5 105.15(8)
O1 Co1 O5 83.52(7)
N7 Co1 O5 87.42(8)
O2 Co1 O3 81.00(7)
N8 Co1 O3 88.02(8)
O1 Co1 O3 86.54(7)
N7 Co1 O3 102.55(8)
O5 Co1 O3 162.76(8)
O2 Co1 Co2 46.92(5)
N8 Co1 Co2 131.40(7)
O1 Co1 Co2 46.79(5)
N7 Co1 Co2 132.89(7)
O5 Co1 Co2 81.55(5)
O3 Co1 Co2 81.37(5)
O1 Co2 O2 93.16(7)
O1 Co2 N4 83.26(8)
O2 Co2 N4 175.25(8)
O1 Co2 N1 175.07(8)
O2 Co2 N1 81.92(8)
N4 Co2 N1 101.67(9)
O1 Co2 O6 84.82(7)
O2 Co2 O6 86.12(7)
N4 Co2 O6 96.62(8)
N1 Co2 O6 94.38(8)
O1 Co2 O4 85.78(7)
O2 Co2 O4 84.49(7)
N4 Co2 O4 92.12(8)
N1 Co2 O4 94.13(8)
O6 Co2 O4 166.32(8)
O1 Co2 Co1 46.81(5)
O2 Co2 Co1 46.36(5)
N4 Co2 Co1 130.01(6)
N1 Co2 Co1 128.27(7)
O6 Co2 Co1 82.92(5)
O4 Co2 Co1 83.40(5)
C13 O1 Co2 120.63(16)
C13 O1 Co1 121.99(16)
Co2 O1 Co1 86.40(7)
C1 O2 Co1 124.00(17)
C1 O2 Co2 122.45(16)
Co1 O2 Co2 86.73(7)
C46 O3 Co1 122.63(17)
C46 O4 Co2 122.79(17)
C53 O5 Co1 123.40(17)
C53 O6 Co2 122.94(17)
C18 N1 N2 103.7(2)
C18 N1 Co2 132.08(19)
N2 N1 Co2 124.26(18)
N3 N2 N1 115.5(2)
N3 N2 C2 119.9(2)
N1 N2 C2 124.5(2)
N2 N3 C23 103.9(2)
N5 N4 C40 103.8(2)
N5 N4 Co2 122.42(16)
C40 N4 Co2 133.54(19)
N6 N5 N4 115.7(2)
N6 N5 C14 119.5(2)
N4 N5 C14 124.6(2)
N5 N6 C45 103.6(2)
C7 N7 C8 114.7(2)
C7 N7 Co1 120.79(19)
C8 N7 Co1 123.71(19)
C11 N8 C10 118.0(2)
C11 N8 Co1 122.3(2)
C10 N8 Co1 118.18(19)
O2 C1 C2 123.0(2)
O2 C1 C6 121.0(3)
C2 C1 C6 115.9(2)
C3 C2 C1 122.6(3)
C3 C2 N2 116.5(3)
C1 C2 N2 120.8(2)
C2 C3 C4 121.0(3)
C5 C4 C3 117.1(3)
C5 C4 C24 118.3(4)
C3 C4 C24 124.6(4)
C5 C4 C24A 126.2(4)
C3 C4 C24A 116.7(4)
C4 C5 C6 123.1(3)
C5 C6 C1 120.1(3)
C5 C6 C7 116.4(3)
C1 C6 C7 123.4(2)
N7 C7 C6 128.3(2)
N7 C8 C9 113.3(2)
C8 C9 C10 114.4(2)
N8 C10 C9 109.7(2)
N8 C11 C12 127.1(3)
C17 C12 C13 120.5(3)
C17 C12 C11 117.2(3)
C13 C12 C11 122.3(2)
O1 C13 C12 122.3(2)
O1 C13 C14 122.2(2)
C12 C13 C14 115.5(2)
C15 C14 C13 122.5(3)
C15 C14 N5 116.9(2)
C13 C14 N5 120.6(2)
C14 C15 C16 121.5(3)
C17 C16 C15 116.7(3)
C17 C16 C32 122.8(3)
C15 C16 C32 120.5(3)
C12 C17 C16 122.9(3)
N1 C18 C23 108.2(2)
N1 C18 C19 130.2(3)
C23 C18 C19 121.6(3)
C20 C19 C18 116.2(3)
C19 C20 C21 122.1(3)
C22 C21 C20 122.1(3)
C21 C22 C23 117.0(3)
N3 C23 C18 108.7(3)
N3 C23 C22 130.3(3)
C18 C23 C22 121.0(3)
C34 C32 C33 104.7(4)
C34 C32 C16 110.3(3)
C33 C32 C16 111.6(3)
C34 C32 C35A 127.8(4)
C33 C32 C35A 88.2(4)
C16 C32 C35A 111.1(4)
C34 C32 C35 93.1(4)
C33 C32 C35 123.6(4)
C16 C32 C35 111.1(3)
N4 C40 C41 130.7(3)
N4 C40 C45 107.5(2)
C41 C40 C45 121.8(3)
C42 C41 C40 116.4(3)
C41 C42 C43 122.1(3)
C44 C43 C42 122.4(3)
C43 C44 C45 116.3(3)
N6 C45 C40 109.4(2)
N6 C45 C44 129.5(3)
C40 C45 C44 121.0(3)
O4 C46 O3 129.4(3)
O4 C46 C47 114.6(2)
O3 C46 C47 116.1(2)
C48 C47 C52 120.0
C48 C47 C46 120.30(19)
C52 C47 C46 119.69(19)
F5 C48 C49 118.6(2)
F5 C48 C47 121.4(2)
C49 C48 C47 120.0
F4 C49 C48 120.6(3)
F4 C49 C50 119.3(3)
C48 C49 C50 120.0
F3 C50 C51 117.9(3)
F3 C50 C49 122.1(3)
C51 C50 C49 120.0
F2 C51 C52 121.3(3)
F2 C51 C50 118.7(3)
C52 C51 C50 120.0
F1 C52 C51 117.9(2)
F1 C52 C47 122.1(2)
C51 C52 C47 120.0
O5 C53 O6 128.8(2)
O5 C53 C54 115.8(2)
O6 C53 C54 115.4(2)
C59 C54 C55 116.0(3)
C59 C54 C53 121.9(3)
C55 C54 C53 122.1(3)
F10 C55 C56 116.7(3)
F10 C55 C54 121.2(3)
C56 C55 C54 122.1(3)
F9 C56 C57 119.6(3)
F9 C56 C55 120.3(3)
C57 C56 C55 120.1(3)
F8 C57 C56 120.6(3)
F8 C57 C58 120.2(3)
C56 C57 C58 119.2(3)
F7 C58 C57 120.0(3)
F7 C58 C59 120.1(3)
C57 C58 C59 119.9(3)
F6 C59 C58 116.7(3)
F6 C59 C54 120.6(3)
C58 C59 C54 122.7(3)
C29 C28 C31 107.0(5)
C29 C28 C30 109.1(4)
C31 C28 C30 109.9(4)
C29 C28 C27A 87.4(4)
C31 C28 C27A 120.4(4)
C30 C28 C27A 119.3(4)
C29 C28 C27 131.3(4)
C31 C28 C27 93.5(4)
C30 C28 C27 104.3(3)
C26 C24 C4 105.3(5)
C26 C24 C27 109.0(6)
C4 C24 C27 111.9(5)
C26 C24 C25 106.0(6)
C4 C24 C25 113.9(5)
C27 C24 C25 110.4(6)
C24 C27 C28 124.6(5)
C26A C24A C25A 104.9(7)
C26A C24A C27A 110.9(6)
C25A C24A C27A 108.1(6)
C26A C24A C4 116.4(6)
C25A C24A C4 105.4(6)
C27A C24A C4 110.6(6)
C24A C27A C28 118.3(6)
C36 C35 C32 123.1(6)
C37 C36 C35 117.6(8)
C37 C36 C39 114.5(8)
C35 C36 C39 105.7(9)
C37 C36 C38 99.4(8)
C35 C36 C38 112.5(8)
C39 C36 C38 106.7(8)
C36A C35A C32 121.9(7)
C37 C36A C38A 112.2(9)
C37 C36A C35A 120.7(10)
C38A C36A C35A 107.2(10)
C37 C36A C39A 95.2(9)
C38A C36A C39A 108.6(9)
C35A C36A C39A 112.1(10)

loop_
_geom_bond_atom_site_label_1
_geom_bond_atom_site_label_2
_geom_bond_distance
Co1 O2 2.0545(19)
Co1 N8 2.068(2)
Co1 O1 2.0705(18)
Co1 N7 2.085(2)
Co1 O5 2.1284(19)
Co1 O3 2.1754(19)
Co2 O1 2.0700(18)
Co2 O2 2.0735(18)
Co2 N4 2.083(2)
Co2 N1 2.094(2)
Co2 O6 2.0989(19)
Co2 O4 2.1143(19)
F1 C52 1.291(4)
F2 C51 1.318(5)
F3 C50 1.336(3)
F4 C49 1.325(5)
F5 C48 1.335(4)
F6 C59 1.340(4)
F7 C58 1.339(4)
F8 C57 1.337(4)
F9 C56 1.346(4)
F10 C55 1.337(4)
O1 C13 1.310(3)
O2 C1 1.313(3)
O3 C46 1.250(3)
O4 C46 1.259(3)
O5 C53 1.249(3)
O6 C53 1.261(3)
N1 C18 1.352(4)
N1 N2 1.349(3)
N2 N3 1.329(3)
N2 C2 1.432(4)
N3 C23 1.354(4)
N4 N5 1.345(3)
N4 C40 1.358(3)
N5 N6 1.332(3)
N5 C14 1.433(3)
N6 C45 1.346(4)
N7 C7 1.284(4)
N7 C8 1.483(4)
N8 C11 1.280(4)
N8 C10 1.467(4)
C1 C2 1.408(4)
C1 C6 1.423(4)
C2 C3 1.393(4)
C3 C4 1.393(4)
C4 C5 1.385(5)
C4 C24 1.532(8)
C4 C24A 1.557(9)
C5 C6 1.399(4)
C6 C7 1.458(4)
C8 C9 1.516(4)
C9 C10 1.532(4)
C11 C12 1.457(4)
C12 C17 1.404(4)
C12 C13 1.416(4)
C13 C14 1.415(4)
C14 C15 1.387(4)
C15 C16 1.392(4)
C16 C17 1.385(4)
C16 C32 1.536(4)
C18 C23 1.407(4)
C18 C19 1.412(4)
C19 C20 1.367(4)
C20 C21 1.428(5)
C21 C22 1.354(5)
C22 C23 1.411(4)
C32 C34 1.504(5)
C32 C33 1.508(6)
C32 C35A 1.568(8)
C32 C35 1.588(7)
C37 C36A 1.471(19)
C37 C36 1.504(16)
C40 C41 1.403(4)
C40 C45 1.411(4)
C41 C42 1.370(4)
C42 C43 1.425(5)
C43 C44 1.361(5)
C44 C45 1.422(4)
C46 C47 1.530(3)
C47 C48 1.3900
C47 C52 1.3900
C48 C49 1.3900
C49 C50 1.3900
C50 C51 1.3900
C51 C52 1.3900
C53 C54 1.523(4)
C54 C59 1.382(4)
C54 C55 1.389(4)
C55 C56 1.383(4)
C56 C57 1.369(5)
C57 C58 1.377(6)
C58 C59 1.377(5)
C28 C29 1.495(7)
C28 C31 1.513(5)
C28 C30 1.519(5)
C28 C27A 1.583(8)
C28 C27 1.599(7)
C24 C26 1.508(9)
C24 C27 1.521(9)
C24 C25 1.568(8)
C24A C26A 1.562(10)
C24A C25A 1.537(10)
C24A C27A 1.529(11)
C35 C36 1.530(12)
C36 C39 1.548(11)
C36 C38 1.543(11)
C35A C36A 1.533(13)
C36A C38A 1.523(12)
C36A C39A 1.530(13)
